data_4135495
loop_
_publ_author_name
'Liu, Jianguo'
'Song, Heng'
'Wang, Tianlin'
'Jia, Jiong'
'Tong, Qing-Xiao'
'Tung, Chen-Ho'
'Wang, Wenguang'

_publ_section_title
;
 Iron-Catalyzed Regiodivergent Hydrostannation of Alkynes: Intermediacy of
 Fe(IV)--H versus Fe(II)--Vinylidene
;
_journal_name_full 'Journal of the American Chemical Society'
_journal_paper_doi 10.1021/jacs.0c11448
_journal_year 2020
_chemical_formula_moiety 'C36 H36 Fe N P'
_chemical_formula_sum 'C36 H36 Fe N P'
_chemical_formula_weight 569.48
_space_group_crystal_system triclinic
_space_group_IT_number 2
_space_group_name_Hall '-P 1'
_space_group_name_H-M_alt 'P -1'
_atom_sites_solution_hydrogens mixed
_audit_creation_date 2020-08-12
_audit_creation_method
;
Olex2 1.2
(compiled 2018.05.29 svn.r3508 for OlexSys, GUI svn.r5506)
;
_cell_angle_alpha 100.883(2)
_cell_angle_beta 90.650(2)
_cell_angle_gamma 113.739(4)
_cell_formula_units_Z 2
_cell_length_a 10.2056(4)
_cell_length_b 11.5487(4)
_cell_length_c 13.9039(3)
_cell_measurement_reflns_used 8311
_cell_measurement_temperature 173.00(10)
_cell_measurement_theta_max 76.1360
_cell_measurement_theta_min 4.2490
_cell_volume 1466.13(10)
_computing_cell_refinement 'CrysAlisPro 1.171.40.68a (Rigaku OD, 2019)'
_computing_data_collection 'CrysAlisPro 1.171.40.68a (Rigaku OD, 2019)'
_computing_data_reduction 'CrysAlisPro 1.171.40.68a (Rigaku OD, 2019)'
_computing_molecular_graphics 'Olex2 (Dolomanov et al., 2009)'
_computing_publication_material 'Olex2 (Dolomanov et al., 2009)'
_computing_structure_refinement 'ShelXL (Sheldrick, 2015)'
_diffrn_ambient_environment N~2~
_diffrn_ambient_temperature 173.00(10)
_diffrn_detector 'Hybrid Pixel Array Detector'
_diffrn_detector_area_resol_mean 10.0000
_diffrn_detector_type HyPix
_diffrn_measured_fraction_theta_full 0.985
_diffrn_measured_fraction_theta_max 0.934
_diffrn_measurement_details
;
List of Runs (angles in degrees, time in seconds):

  # Type    Start    End  Width  t~exp~   \w     \q     \k     \f   Frames
--------------------------------------------------------------------------
  1  \w     52.00 115.00   1.00    0.10    --   48.45  40.00-172.00   63
  2  \w    110.00 176.00   1.00    0.57    --  106.49  40.00-172.00   66
  3  \w    140.00 176.00   1.00    0.57    --  106.49  19.00 -60.00   36
  4  \w     95.00 135.00   1.00    0.57    --  106.49  19.00 -60.00   40
  5  \w     96.00 173.00   1.00    0.57    --  106.49  19.00  90.00   77
  6  \w     65.00 106.00   1.00    0.57    --  106.49 -99.00 -90.00   41
  7  \w     37.00 108.00   1.00    0.57    --  106.49-113.00-102.62   71
  8  \w     42.00 107.00   1.00    0.57    --  106.49-125.00  60.00   65
  9  \w     48.00 106.00   1.00    0.57    --  106.49-125.00  90.00   58
 10  \w     71.00 108.00   1.00    0.57    --  106.49-113.00 120.47   37
 11  \w     42.00  68.00   1.00    0.57    --  106.49-113.00 120.47   26
 12  \w     34.00  68.00   1.00    0.57    --  106.49 -99.00 120.00   34
 13  \w     74.00 106.00   1.00    0.57    --  106.49 -99.00 120.00   32
 14  \w     34.00 103.00   1.00    0.57    --  106.49 -99.00 -30.00   69
 15  \w     34.00 103.00   1.00    0.57    --  106.49 -99.00-180.00   69
 16  \w     34.00  62.00   1.00    0.57    --  106.49 -99.00 -90.00   28
 17  \w     39.00  66.00   1.00    0.57    --  106.49 -57.00 -30.00   27
 18  \w      7.00  42.00   1.00    0.10    --   48.45 -40.00  33.00   35
 19  \w    -24.00   2.00   1.00    0.10    --   48.45 -40.00  33.00   26
 20  \w     34.00  62.00   1.00    0.57    --  106.49 -57.00-180.00   28
 21  \w    -18.00  27.00   1.00    0.10    --  -48.45  19.00 -30.00   45
 22  \w    -44.00  24.00   1.00    0.10    --  -48.45  40.00-172.00   68
 23  \w    -41.00 -13.00   1.00    0.57    --  -86.25  40.00-172.00   28
 24  \w    -39.00 -13.00   1.00    0.57    --  -86.25  38.00 -90.00   26
 25  \w    -66.00 -17.00   1.00    0.57    --  -86.25  57.00 150.00   49
 26  \w   -110.00 -81.00   1.00    0.57    --  -86.25 -40.00  33.00   29
 27  \w   -159.00-116.00   1.00    0.57    --  -86.25 -40.00  33.00   43
 28  \w   -115.00 -73.00   1.00    0.10    --  -48.45-125.00 -30.00   42
 29  \w   -147.00 -74.00   1.00    0.57    --  -86.25-125.00-150.00   73
 30  \w   -119.00 -36.00   1.00    0.10    --  -48.45 -40.00  33.00   83
 31  \w    -81.00 -15.00   1.00    0.57    --  -86.25 125.00-120.00   66
;
_diffrn_measurement_device 'four-circle diffractometer'
_diffrn_measurement_device_type 'XtaLAB Synergy, Dualflex, HyPix'
_diffrn_measurement_method '\w scans'
_diffrn_orient_matrix_type 'CrysAlisPro convention (1999,Acta A55,543-557)'
_diffrn_orient_matrix_UB_11 0.1527388000
_diffrn_orient_matrix_UB_12 0.0124856000
_diffrn_orient_matrix_UB_13 -0.0201534000
_diffrn_orient_matrix_UB_21 -0.0199909000
_diffrn_orient_matrix_UB_22 -0.1104018000
_diffrn_orient_matrix_UB_23 0.0535228000
_diffrn_orient_matrix_UB_31 -0.0610277000
_diffrn_orient_matrix_UB_32 -0.0994186000
_diffrn_orient_matrix_UB_33 -0.0978831000
_diffrn_radiation_monochromator mirror
_diffrn_radiation_probe x-ray
_diffrn_radiation_type CuK\a
_diffrn_radiation_wavelength 1.54184
_diffrn_reflns_av_R_equivalents 0.0336
_diffrn_reflns_av_unetI/netI 0.0389
_diffrn_reflns_Laue_measured_fraction_full 0.985
_diffrn_reflns_Laue_measured_fraction_max 0.934
_diffrn_reflns_limit_h_max 12
_diffrn_reflns_limit_h_min -12
_diffrn_reflns_limit_k_max 14
_diffrn_reflns_limit_k_min -14
_diffrn_reflns_limit_l_max 15
_diffrn_reflns_limit_l_min -17
_diffrn_reflns_number 15207
_diffrn_reflns_point_group_measured_fraction_full 0.985
_diffrn_reflns_point_group_measured_fraction_max 0.934
_diffrn_reflns_theta_full 67.684
_diffrn_reflns_theta_max 76.236
_diffrn_reflns_theta_min 4.279
_diffrn_source 'micro-focus sealed X-ray tube'
_diffrn_source_type 'PhotonJet (Cu) X-ray Source'
_exptl_absorpt_coefficient_mu 4.817
_exptl_absorpt_correction_T_max 1.00000
_exptl_absorpt_correction_T_min 0.75724
_exptl_absorpt_correction_type multi-scan
_exptl_absorpt_process_details
;
CrysAlisPro 1.171.40.68a (Rigaku Oxford Diffraction, 2019)
Empirical absorption correction using spherical harmonics,
 implemented in SCALE3 ABSPACK scaling algorithm.
;
_exptl_crystal_colour 'metallic intense red'
_exptl_crystal_density_diffrn 1.290
_exptl_crystal_description block
_exptl_crystal_F_000 600
_exptl_crystal_size_max 0.1
_exptl_crystal_size_mid 0.05
_exptl_crystal_size_min 0.01
_refine_diff_density_max 0.492
_refine_diff_density_min -0.341
_refine_diff_density_rms 0.137
_refine_ls_extinction_coef 0.0044(4)
_refine_ls_extinction_expression Fc^*^=kFc[1+0.001xFc^2^\l^3^/sin(2\q)]^-1/4^
_refine_ls_extinction_method SHELXL
_refine_ls_goodness_of_fit_ref 1.089
_refine_ls_hydrogen_treatment mixed
_refine_ls_matrix_type full
_refine_ls_number_parameters 362
_refine_ls_number_reflns 5738
_refine_ls_number_restraints 0
_refine_ls_restrained_S_all 1.089
_refine_ls_R_factor_all 0.0409
_refine_ls_R_factor_gt 0.0378
_refine_ls_shift/su_max 0.001
_refine_ls_shift/su_mean 0.000
_refine_ls_structure_factor_coef Fsqd
_refine_ls_weighting_details 'w=1/[\s^2^(Fo^2^)+(0.0565P)^2^+0.3290P] where P=(Fo^2^+2Fc^2^)/3'
_refine_ls_weighting_scheme calc
_refine_ls_wR_factor_gt 0.0997
_refine_ls_wR_factor_ref 0.1014
_reflns_Friedel_coverage 0.000
_reflns_number_gt 5336
_reflns_number_total 5738
_reflns_threshold_expression 'I > 2\s(I)'
_cod_data_source_file ja0c11448_si_002.cif
_cod_data_source_block 7
_cod_original_cell_volume 1466.13(9)
_cod_database_code 4135495
_shelxl_version_number 2013-4
_chemical_oxdiff_formula FePNC
_shelx_space_group_comment
;
The symmetry employed for this shelxl refinement is uniquely defined
by the following loop, which should always be used as a source of
symmetry information in preference to the above space-group names.
They are only intended as comments.
;
_shelx_estimated_absorpt_t_max 0.953
_shelx_estimated_absorpt_t_min 0.644
_diffrn_oxdiff_digest_frames
;
01a761f66437f4e9efb18be0ec73cecb5b0148090e5
;
_reflns_odcompleteness_completeness 98.74
_reflns_odcompleteness_iscentric 1
_reflns_odcompleteness_theta 66.97
_olex2_refinement_description
;
1. Fixed Uiso
 At 1.2 times of:
  All C(H) groups
 At 1.5 times of:
  All C(H,H,H) groups
2.a Aromatic/amide H refined with riding coordinates:
 C16(H16), C15(H15), C28(H28), C30(H30), C14(H14), C32(H32), C22(H22),
 C13(H13), C20(H20), C21(H21), C27(H27), C18(H18), C34(H34), C24(H24), C36(H36),
  C26(H26), C33(H33), C19(H19), C25(H25), C35(H35)
2.b Idealised Me refined as rotating group:
 C7(H7A,H7B,H7C), C6(H6A,H6B,H6C), C8(H8A,H8B,H8C), C10(H10A,H10B,H10C),
 C9(H9A,H9B,H9C)
;
_olex2_submission_special_instructions 'No special instructions were received'
_oxdiff_exptl_absorpt_empirical_details
;
Empirical correction (ABSPACK) includes:
- Absorption correction using spherical harmonics
- Frame scaling
;
_oxdiff_exptl_absorpt_empirical_full_max 1.307
_oxdiff_exptl_absorpt_empirical_full_min 0.744

loop_
_space_group_symop_operation_xyz
'x, y, z'
'-x, -y, -z'

loop_
_atom_site_label
_atom_site_type_symbol
_atom_site_fract_x
_atom_site_fract_y
_atom_site_fract_z
_atom_site_U_iso_or_equiv
_atom_site_adp_type
_atom_site_occupancy
_atom_site_site_symmetry_order
_atom_site_calc_flag
_atom_site_refinement_flags_posn
_atom_site_refinement_flags_adp
_atom_site_refinement_flags_occupancy
_atom_site_disorder_assembly
_atom_site_disorder_group
Fe1 Fe 0.23381(3) 0.65898(3) 0.25282(2) 0.02311(11) Uani 1 1 d . . . . .
P1 P 0.45469(5) 0.68195(4) 0.26540(3) 0.02432(12) Uani 1 1 d . . . . .
N1 N 0.27155(18) 0.73627(15) 0.39830(11) 0.0245(3) Uani 1 1 d . . . . .
C11 C 0.4147(2) 0.79419(17) 0.44591(13) 0.0243(4) Uani 1 1 d . . . . .
C12 C 0.5203(2) 0.77317(17) 0.39178(13) 0.0260(4) Uani 1 1 d . . . . .
C16 C 0.4482(2) 0.86640(18) 0.54151(14) 0.0293(4) Uani 1 1 d . . . . .
H16 H 0.3772 0.8802 0.5769 0.035 Uiso 1 1 calc R . . . .
C1 C 0.1005(2) 0.5303(2) 0.13007(14) 0.0333(4) Uani 1 1 d . . . . .
C29 C 0.2125(2) 0.59402(17) 0.36639(13) 0.0250(4) Uani 1 1 d . . . . .
C2 C 0.0162(2) 0.5680(2) 0.20037(14) 0.0309(4) Uani 1 1 d . . . . .
C15 C 0.5887(2) 0.91782(19) 0.58371(15) 0.0345(5) Uani 1 1 d . . . . .
H15 H 0.6126 0.9686 0.6471 0.041 Uiso 1 1 calc R . . . .
C3 C 0.0648(2) 0.7042(2) 0.21566(14) 0.0341(5) Uani 1 1 d . . . . .
C28 C 0.6840(2) 0.7409(2) 0.13945(15) 0.0359(5) Uani 1 1 d . . . . .
H28 H 0.6826 0.6596 0.1384 0.043 Uiso 1 1 calc R . . . .
C30 C 0.1729(2) 0.51435(18) 0.42914(13) 0.0269(4) Uani 1 1 d . . . . .
H30 H 0.1841 0.5508 0.4960 0.032 Uiso 1 1 calc R . . . .
C5 C 0.1988(2) 0.6447(2) 0.10256(14) 0.0373(5) Uani 1 1 d . . . . .
C4 C 0.1768(2) 0.7534(2) 0.15499(15) 0.0367(5) Uani 1 1 d . . . . .
C31 C 0.1128(2) 0.37304(18) 0.39917(14) 0.0278(4) Uani 1 1 d . . . . .
C14 C 0.6939(2) 0.8942(2) 0.53229(16) 0.0347(5) Uani 1 1 d . . . . .
H14 H 0.7872 0.9263 0.5622 0.042 Uiso 1 1 calc R . . . .
C32 C 0.0326(2) 0.2960(2) 0.46178(17) 0.0371(5) Uani 1 1 d . . . . .
H32 H 0.0236 0.3349 0.5248 0.044 Uiso 1 1 calc R . . . .
C22 C 0.5234(2) 0.5008(2) 0.34202(16) 0.0338(4) Uani 1 1 d . . . . .
H22 H 0.5452 0.5582 0.4026 0.041 Uiso 1 1 calc R . . . .
C23 C 0.5911(2) 0.7804(2) 0.19467(14) 0.0299(4) Uani 1 1 d . . . . .
C13 C 0.6603(2) 0.82252(19) 0.43594(15) 0.0321(4) Uani 1 1 d . . . . .
H13 H 0.7313 0.8077 0.4012 0.039 Uiso 1 1 calc R . . . .
C17 C 0.4875(2) 0.53642(19) 0.25856(14) 0.0280(4) Uani 1 1 d . . . . .
C20 C 0.4961(3) 0.2945(2) 0.24635(18) 0.0411(5) Uani 1 1 d . . . . .
H20 H 0.4983 0.2140 0.2426 0.049 Uiso 1 1 calc R . . . .
C21 C 0.5269(3) 0.3808(2) 0.33597(17) 0.0399(5) Uani 1 1 d . . . . .
H21 H 0.5501 0.3582 0.3925 0.048 Uiso 1 1 calc R . . . .
C27 C 0.7792(3) 0.8227(3) 0.08565(17) 0.0464(6) Uani 1 1 d . . . . .
H27 H 0.8407 0.7952 0.0487 0.056 Uiso 1 1 calc R . . . .
C18 C 0.4569(2) 0.4479(2) 0.16810(15) 0.0330(4) Uani 1 1 d . . . . .
H18 H 0.4330 0.4696 0.1113 0.040 Uiso 1 1 calc R . . . .
C34 C -0.0215(3) 0.1027(2) 0.33880(19) 0.0428(5) Uani 1 1 d . . . . .
H34 H -0.0694 0.0134 0.3178 0.051 Uiso 1 1 calc R . . . .
C24 C 0.5974(3) 0.9039(2) 0.19607(19) 0.0444(5) Uani 1 1 d . . . . .
H24 H 0.5366 0.9321 0.2332 0.053 Uiso 1 1 calc R . . . .
C36 C 0.1300(2) 0.3103(2) 0.30648(16) 0.0362(5) Uani 1 1 d . . . . .
H36 H 0.1869 0.3588 0.2643 0.043 Uiso 1 1 calc R . . . .
C26 C 0.7839(3) 0.9432(3) 0.08631(17) 0.0491(6) Uani 1 1 d . . . . .
H26 H 0.8471 0.9965 0.0494 0.059 Uiso 1 1 calc R . . . .
C33 C -0.0339(3) 0.1628(2) 0.43176(19) 0.0445(5) Uani 1 1 d . . . . .
H33 H -0.0874 0.1132 0.4746 0.053 Uiso 1 1 calc R . . . .
C19 C 0.4619(2) 0.3287(2) 0.16228(17) 0.0383(5) Uani 1 1 d . . . . .
H19 H 0.4423 0.2715 0.1018 0.046 Uiso 1 1 calc R . . . .
C25 C 0.6936(3) 0.9849(3) 0.1425(2) 0.0539(7) Uani 1 1 d . . . . .
H25 H 0.6973 1.0671 0.1443 0.065 Uiso 1 1 calc R . . . .
C7 C -0.1054(3) 0.4796(3) 0.24649(17) 0.0467(6) Uani 1 1 d . . . . .
H7A H -0.1000 0.3973 0.2392 0.070 Uiso 1 1 calc GR . . . .
H7B H -0.1952 0.4679 0.2147 0.070 Uiso 1 1 calc GR . . . .
H7C H -0.0990 0.5168 0.3151 0.070 Uiso 1 1 calc GR . . . .
C35 C 0.0628(3) 0.1770(2) 0.27739(18) 0.0427(5) Uani 1 1 d . . . . .
H35 H 0.0747 0.1369 0.2156 0.051 Uiso 1 1 calc R . . . .
C6 C 0.0777(3) 0.3948(3) 0.08262(19) 0.0515(7) Uani 1 1 d . . . . .
H6A H 0.1689 0.3891 0.0794 0.077 Uiso 1 1 calc GR . . . .
H6B H 0.0309 0.3726 0.0173 0.077 Uiso 1 1 calc GR . . . .
H6C H 0.0186 0.3359 0.1208 0.077 Uiso 1 1 calc GR . . . .
C8 C 0.0071(3) 0.7854(3) 0.28371(18) 0.0527(7) Uani 1 1 d . . . . .
H8A H -0.0466 0.7372 0.3300 0.079 Uiso 1 1 calc GR . . . .
H8B H -0.0547 0.8087 0.2463 0.079 Uiso 1 1 calc GR . . . .
H8C H 0.0855 0.8625 0.3185 0.079 Uiso 1 1 calc GR . . . .
C10 C 0.2968(3) 0.6484(4) 0.02227(17) 0.0606(8) Uani 1 1 d . . . . .
H10A H 0.3810 0.7286 0.0373 0.091 Uiso 1 1 calc GR . . . .
H10B H 0.2475 0.6415 -0.0392 0.091 Uiso 1 1 calc GR . . . .
H10C H 0.3246 0.5775 0.0174 0.091 Uiso 1 1 calc GR . . . .
C9 C 0.2399(4) 0.8886(3) 0.1371(2) 0.0642(8) Uani 1 1 d . . . . .
H9A H 0.2481 0.9489 0.1972 0.096 Uiso 1 1 calc GR . . . .
H9B H 0.1785 0.8961 0.0880 0.096 Uiso 1 1 calc GR . . . .
H9C H 0.3334 0.9073 0.1146 0.096 Uiso 1 1 calc GR . . . .
H1 H 0.213(3) 0.764(2) 0.4292(17) 0.031(6) Uiso 1 1 d . . . . .

loop_
_atom_site_aniso_label
_atom_site_aniso_U_11
_atom_site_aniso_U_22
_atom_site_aniso_U_33
_atom_site_aniso_U_23
_atom_site_aniso_U_13
_atom_site_aniso_U_12
Fe1 0.02270(17) 0.02662(16) 0.01831(16) 0.00263(11) -0.00191(10) 0.00947(12)
P1 0.0232(2) 0.0266(2) 0.0221(2) 0.00522(17) 0.00033(17) 0.00918(18)
N1 0.0252(8) 0.0236(8) 0.0228(7) 0.0018(6) -0.0005(6) 0.0096(6)
C11 0.0277(9) 0.0187(8) 0.0238(9) 0.0061(7) -0.0036(7) 0.0061(7)
C12 0.0272(9) 0.0212(8) 0.0272(9) 0.0068(7) -0.0023(7) 0.0069(7)
C16 0.0383(11) 0.0230(9) 0.0248(9) 0.0055(7) -0.0022(8) 0.0107(8)
C1 0.0321(10) 0.0414(11) 0.0237(9) -0.0052(8) -0.0095(8) 0.0180(9)
C29 0.0220(9) 0.0221(9) 0.0263(9) -0.0003(7) -0.0017(7) 0.0068(7)
C2 0.0234(9) 0.0411(11) 0.0245(9) 0.0008(8) -0.0052(7) 0.0124(8)
C15 0.0434(12) 0.0241(9) 0.0261(9) 0.0029(7) -0.0109(8) 0.0054(9)
C3 0.0343(11) 0.0423(11) 0.0261(9) -0.0018(8) -0.0101(8) 0.0206(9)
C28 0.0332(11) 0.0382(11) 0.0317(10) 0.0058(8) 0.0042(8) 0.0105(9)
C30 0.0268(9) 0.0271(9) 0.0227(9) 0.0029(7) 0.0017(7) 0.0080(8)
C5 0.0332(11) 0.0600(14) 0.0183(9) 0.0057(9) -0.0040(8) 0.0200(10)
C4 0.0381(12) 0.0435(12) 0.0285(10) 0.0111(9) -0.0090(8) 0.0154(10)
C31 0.0246(9) 0.0264(9) 0.0308(10) 0.0056(7) 0.0002(7) 0.0091(8)
C14 0.0303(11) 0.0287(10) 0.0364(11) 0.0096(8) -0.0112(8) 0.0023(8)
C32 0.0397(12) 0.0308(10) 0.0410(11) 0.0095(9) 0.0111(9) 0.0139(9)
C22 0.0378(11) 0.0319(10) 0.0329(10) 0.0077(8) 0.0025(8) 0.0152(9)
C23 0.0267(10) 0.0344(10) 0.0263(9) 0.0086(8) -0.0015(7) 0.0094(8)
C13 0.0266(10) 0.0299(10) 0.0345(10) 0.0089(8) -0.0032(8) 0.0055(8)
C17 0.0242(9) 0.0281(9) 0.0301(10) 0.0062(7) 0.0029(7) 0.0093(8)
C20 0.0421(13) 0.0299(11) 0.0540(13) 0.0108(9) 0.0104(10) 0.0165(10)
C21 0.0438(13) 0.0365(11) 0.0435(12) 0.0162(9) 0.0054(10) 0.0170(10)
C27 0.0400(13) 0.0557(15) 0.0332(11) 0.0089(10) 0.0120(10) 0.0094(11)
C18 0.0317(10) 0.0361(11) 0.0300(10) 0.0053(8) 0.0029(8) 0.0136(9)
C34 0.0370(12) 0.0246(10) 0.0607(15) 0.0028(10) -0.0003(10) 0.0092(9)
C24 0.0427(13) 0.0412(12) 0.0541(14) 0.0192(11) 0.0114(11) 0.0181(11)
C36 0.0349(11) 0.0324(11) 0.0345(11) 0.0032(8) 0.0044(9) 0.0087(9)
C26 0.0421(13) 0.0571(15) 0.0367(12) 0.0234(11) 0.0047(10) 0.0031(11)
C33 0.0430(13) 0.0298(11) 0.0603(15) 0.0148(10) 0.0147(11) 0.0119(10)
C19 0.0346(11) 0.0339(11) 0.0410(12) 0.0005(9) 0.0075(9) 0.0120(9)
C25 0.0540(16) 0.0455(14) 0.0640(16) 0.0313(12) 0.0090(13) 0.0137(12)
C7 0.0285(11) 0.0591(15) 0.0387(12) 0.0062(11) -0.0034(9) 0.0061(10)
C35 0.0447(13) 0.0329(11) 0.0422(12) -0.0061(9) 0.0004(10) 0.0137(10)
C6 0.0548(15) 0.0517(15) 0.0426(13) -0.0184(11) -0.0214(11) 0.0297(12)
C8 0.0621(17) 0.0653(17) 0.0422(13) -0.0080(12) -0.0143(12) 0.0469(15)
C10 0.0474(15) 0.112(3) 0.0241(11) 0.0162(13) 0.0045(10) 0.0338(16)
C9 0.073(2) 0.0557(16) 0.0592(17) 0.0282(13) -0.0204(14) 0.0155(15)

loop_
_atom_type_symbol
_atom_type_description
_atom_type_scat_dispersion_real
_atom_type_scat_dispersion_imag
_atom_type_scat_source
C C 0.0181 0.0091 'International Tables Vol C Tables 4.2.6.8 and 6.1.1.4'
H H 0.0000 0.0000 'International Tables Vol C Tables 4.2.6.8 and 6.1.1.4'
Fe Fe -1.1336 3.1974 'International Tables Vol C Tables 4.2.6.8 and 6.1.1.4'
N N 0.0311 0.0180 'International Tables Vol C Tables 4.2.6.8 and 6.1.1.4'
P P 0.2955 0.4335 'International Tables Vol C Tables 4.2.6.8 and 6.1.1.4'

loop_
_geom_angle_atom_site_label_1
_geom_angle_atom_site_label_2
_geom_angle_atom_site_label_3
_geom_angle
_geom_angle_site_symmetry_1
_geom_angle_site_symmetry_3
_geom_angle_publ_flag
N1 Fe1 P1 84.41(5) . . ?
N1 Fe1 C1 151.58(8) . . ?
N1 Fe1 C2 114.26(7) . . ?
N1 Fe1 C3 100.66(7) . . ?
N1 Fe1 C5 159.47(9) . . ?
N1 Fe1 C4 120.15(8) . . ?
C1 Fe1 P1 117.59(6) . . ?
C1 Fe1 C2 40.11(8) . . ?
C1 Fe1 C4 67.48(9) . . ?
C29 Fe1 P1 87.17(6) . . ?
C29 Fe1 N1 44.66(7) . . ?
C29 Fe1 C1 114.59(9) . . ?
C29 Fe1 C2 95.87(8) . . ?
C29 Fe1 C3 113.06(9) . . ?
C29 Fe1 C5 154.17(9) . . ?
C29 Fe1 C4 151.69(9) . . ?
C2 Fe1 P1 156.05(6) . . ?
C2 Fe1 C4 67.14(9) . . ?
C3 Fe1 P1 155.95(7) . . ?
C3 Fe1 C1 67.05(8) . . ?
C3 Fe1 C2 39.77(9) . . ?
C3 Fe1 C5 66.61(8) . . ?
C3 Fe1 C4 39.72(9) . . ?
C5 Fe1 P1 101.05(6) . . ?
C5 Fe1 C1 40.05(9) . . ?
C5 Fe1 C2 66.98(8) . . ?
C5 Fe1 C4 39.94(9) . . ?
C4 Fe1 P1 117.76(7) . . ?
C12 P1 Fe1 103.13(7) . . ?
C12 P1 C23 101.95(9) . . ?
C23 P1 Fe1 122.28(7) . . ?
C17 P1 Fe1 117.81(7) . . ?
C17 P1 C12 104.40(9) . . ?
C17 P1 C23 104.65(9) . . ?
C11 N1 Fe1 120.60(13) . . ?
C11 N1 C29 114.36(15) . . ?
C29 N1 Fe1 61.79(9) . . ?
C12 C11 N1 116.69(16) . . ?
C16 C11 N1 122.30(18) . . ?
C16 C11 C12 121.00(18) . . ?
C11 C12 P1 113.88(14) . . ?
C13 C12 P1 126.96(16) . . ?
C13 C12 C11 119.16(17) . . ?
C15 C16 C11 119.3(2) . . ?
C2 C1 Fe1 70.21(11) . . ?
C2 C1 C6 126.9(2) . . ?
C5 C1 Fe1 69.89(11) . . ?
C5 C1 C2 107.34(19) . . ?
C5 C1 C6 125.3(2) . . ?
C6 C1 Fe1 131.47(15) . . ?
N1 C29 Fe1 73.56(10) . . ?
C30 C29 Fe1 162.73(15) . . ?
C30 C29 N1 123.03(16) . . ?
C1 C2 Fe1 69.68(11) . . ?
C1 C2 C7 126.4(2) . . ?
C3 C2 Fe1 69.75(11) . . ?
C3 C2 C1 107.60(19) . . ?
C3 C2 C7 126.0(2) . . ?
C7 C2 Fe1 127.81(15) . . ?
C16 C15 C14 120.52(19) . . ?
C2 C3 Fe1 70.48(11) . . ?
C2 C3 C4 109.52(18) . . ?
C2 C3 C8 126.0(2) . . ?
C4 C3 Fe1 71.12(12) . . ?
C4 C3 C8 124.5(2) . . ?
C8 C3 Fe1 125.43(14) . . ?
C23 C28 C27 120.1(2) . . ?
C29 C30 C31 124.00(17) . . ?
C1 C5 Fe1 70.05(11) . . ?
C1 C5 C4 109.10(19) . . ?
C1 C5 C10 125.3(2) . . ?
C4 C5 Fe1 70.98(11) . . ?
C4 C5 C10 125.2(2) . . ?
C10 C5 Fe1 130.81(16) . . ?
C3 C4 Fe1 69.16(12) . . ?
C3 C4 C5 106.4(2) . . ?
C3 C4 C9 125.9(2) . . ?
C5 C4 Fe1 69.08(12) . . ?
C5 C4 C9 126.9(2) . . ?
C9 C4 Fe1 134.37(16) . . ?
C32 C31 C30 120.44(18) . . ?
C32 C31 C36 117.66(19) . . ?
C36 C31 C30 121.88(18) . . ?
C15 C14 C13 120.13(19) . . ?
C33 C32 C31 121.1(2) . . ?
C21 C22 C17 120.9(2) . . ?
C28 C23 P1 125.44(17) . . ?
C28 C23 C24 118.6(2) . . ?
C24 C23 P1 115.94(16) . . ?
C12 C13 C14 119.9(2) . . ?
C22 C17 P1 122.40(15) . . ?
C22 C17 C18 117.96(19) . . ?
C18 C17 P1 119.07(15) . . ?
C21 C20 C19 119.6(2) . . ?
C20 C21 C22 120.4(2) . . ?
C26 C27 C28 121.1(2) . . ?
C19 C18 C17 120.9(2) . . ?
C33 C34 C35 119.1(2) . . ?
C25 C24 C23 120.7(2) . . ?
C35 C36 C31 120.5(2) . . ?
C27 C26 C25 119.4(2) . . ?
C34 C33 C32 120.6(2) . . ?
C18 C19 C20 120.2(2) . . ?
C26 C25 C24 120.1(2) . . ?
C34 C35 C36 120.9(2) . . ?

loop_
_geom_bond_atom_site_label_1
_geom_bond_atom_site_label_2
_geom_bond_distance
_geom_bond_site_symmetry_2
_geom_bond_publ_flag
Fe1 P1 2.1620(5) . ?
Fe1 N1 2.0150(15) . ?
Fe1 C1 2.0818(19) . ?
Fe1 C29 1.851(2) . ?
Fe1 C2 2.0888(19) . ?
Fe1 C3 2.079(2) . ?
Fe1 C5 2.0797(19) . ?
Fe1 C4 2.105(2) . ?
P1 C12 1.8308(19) . ?
P1 C23 1.838(2) . ?
P1 C17 1.827(2) . ?
N1 C11 1.430(2) . ?
N1 C29 1.477(2) . ?
C11 C12 1.395(3) . ?
C11 C16 1.386(3) . ?
C12 C13 1.392(3) . ?
C16 C15 1.384(3) . ?
C1 C2 1.430(3) . ?
C1 C5 1.425(3) . ?
C1 C6 1.501(3) . ?
C29 C30 1.335(3) . ?
C2 C3 1.418(3) . ?
C2 C7 1.496(3) . ?
C15 C14 1.385(3) . ?
C3 C4 1.422(3) . ?
C3 C8 1.498(3) . ?
C28 C23 1.389(3) . ?
C28 C27 1.393(3) . ?
C30 C31 1.464(3) . ?
C5 C4 1.429(3) . ?
C5 C10 1.502(3) . ?
C4 C9 1.502(4) . ?
C31 C32 1.393(3) . ?
C31 C36 1.404(3) . ?
C14 C13 1.393(3) . ?
C32 C33 1.383(3) . ?
C22 C17 1.394(3) . ?
C22 C21 1.387(3) . ?
C23 C24 1.397(3) . ?
C17 C18 1.405(3) . ?
C20 C21 1.384(3) . ?
C20 C19 1.386(3) . ?
C27 C26 1.370(4) . ?
C18 C19 1.385(3) . ?
C34 C33 1.380(4) . ?
C34 C35 1.380(4) . ?
C24 C25 1.391(3) . ?
C36 C35 1.383(3) . ?
C26 C25 1.387(4) . ?
